data_1517894
loop_
_publ_author_name
'Johnson, Heather C.'
'Torry-Harris, Rebecca'
'Ortega, Laura'
'Theron, Robin'
'McIndoe, J. Scott'
'Weller, Andrew S.'

_publ_section_title
;
 Exploring the mechanism of the hydroboration of alkenes by amine--boranes
 catalysed by [Rh(xantphos)]+
;
_journal_issue 10
_journal_name_full 'Catal. Sci. Technol.'
_journal_page_first 3486
_journal_paper_doi 10.1039/C4CY00597J
_journal_volume 4
_journal_year 2014
_chemical_formula_moiety 'C47 H56 B1 N1 O1 P2 Rh1 Si1, C32 H12 B1 F24'
_chemical_formula_sum 'C79 H68 B2 F24 N O P2 Rh Si'
_chemical_formula_weight 1717.93
_chemical_name_systematic '[Rh(XantPhos)(H2BCH2CH2SiME3NMe3)][BArF4]'
_space_group_IT_number 2
_symmetry_cell_setting triclinic
_symmetry_space_group_name_Hall '-P 1'
_symmetry_space_group_name_H-M 'P -1'
_atom_sites_solution_hydrogens difmap
_atom_sites_solution_primary direct
_audit_creation_date 14-03-28
_audit_creation_method CRYSTALS_ver_14.40
_cell_angle_alpha 110.6501(11)
_cell_angle_beta 107.1873(12)
_cell_angle_gamma 106.290(2)
_cell_formula_units_Z 2
_cell_length_a 16.6243(5)
_cell_length_b 16.8939(5)
_cell_length_c 17.7667(7)
_cell_measurement_reflns_used 12902
_cell_measurement_temperature 150
_cell_measurement_theta_max 25
_cell_measurement_theta_min 5
_cell_volume 4026.5(3)
_computing_cell_refinement 'DENZO/SCALEPACK (Otwinowski & Minor, 1997)'
_computing_data_collection 'COLLECT (Nonius, 2001).'
_computing_data_reduction 'DENZO/SCALEPACK (Otwinowski & Minor, 1997)'
_computing_molecular_graphics 'CAMERON (Watkin et al., 1996)'
_computing_publication_material 'CRYSTALS (Betteridge et al., 2003)'
_computing_structure_refinement 'CRYSTALS (Betteridge et al., 2003)'
_computing_structure_solution 'SIR92 (Altomare et al., 1994)'
_diffrn_ambient_temperature 150
_diffrn_measured_fraction_theta_full 0.987
_diffrn_measured_fraction_theta_max 0.987
_diffrn_measurement_device Area
_diffrn_measurement_device_type 'Nonius KappaCCD'
_diffrn_measurement_method \w
_diffrn_radiation_monochromator graphite
_diffrn_radiation_type 'Mo K\a'
_diffrn_radiation_wavelength 0.71073
_diffrn_reflns_av_R_equivalents 0.078
_diffrn_reflns_limit_h_max 18
_diffrn_reflns_limit_h_min -19
_diffrn_reflns_limit_k_max 18
_diffrn_reflns_limit_k_min -20
_diffrn_reflns_limit_l_max 21
_diffrn_reflns_limit_l_min 0
_diffrn_reflns_number 36954
_diffrn_reflns_theta_full 25.018
_diffrn_reflns_theta_max 25.018
_diffrn_reflns_theta_min 5.113
_diffrn_standards_number 0
_exptl_absorpt_coefficient_mu 0.366
_exptl_absorpt_correction_T_max 1
_exptl_absorpt_correction_T_min 0.9327
_exptl_absorpt_correction_type multi-scan
_exptl_absorpt_process_details 'DENZO/SCALEPACK (Otwinowski & Minor, 1997)'
_exptl_crystal_colour green
_exptl_crystal_density_diffrn 1.417
_exptl_crystal_density_method 'not measured'
_exptl_crystal_description block
_exptl_crystal_F_000 1744.000
_exptl_crystal_size_max 0.200
_exptl_crystal_size_mid 0.200
_exptl_crystal_size_min 0.200
_platon_squeeze_details
;
;
_refine_diff_density_max 3.32
_refine_diff_density_min -1.68
_refine_ls_extinction_method None
_refine_ls_goodness_of_fit_ref 0.9482
_refine_ls_hydrogen_treatment constr
_refine_ls_matrix_type full
_refine_ls_number_parameters 1186
_refine_ls_number_reflns 11566
_refine_ls_number_restraints 2846
_refine_ls_R_factor_all 0.1182
_refine_ls_R_factor_gt 0.0860
_refine_ls_shift/su_max 0.0476194
_refine_ls_shift/su_mean 0.0006242
_refine_ls_structure_factor_coef Fsqd
_refine_ls_weighting_details
;
 Method= Modified Sheldrick 
 w=1/[\s^2^(F^2^) + ( 0.08P)^2^ +27.29P] 
 ,where P=(max(Fo^2^,0) + 2Fc^2^)/3 
;
_refine_ls_weighting_scheme calc
_refine_ls_wR_factor_all 0.2043
_refine_ls_wR_factor_gt 0.1973
_refine_ls_wR_factor_ref 0.2043
_reflns_limit_h_max 18
_reflns_limit_h_min -19
_reflns_limit_k_max 18
_reflns_limit_k_min -20
_reflns_limit_l_max 21
_reflns_limit_l_min 0
_reflns_number_gt 8864
_reflns_number_total 14012
_reflns_threshold_expression I>2.0\s(I)
_oxford_diffrn_Wilson_B_factor 2.65
_oxford_diffrn_Wilson_scale 46.24
_oxford_refine_ls_r_factor_ref 0.1182
_oxford_refine_ls_scale 0.17630(12)
_oxford_reflns_number_all 11566
_oxford_reflns_threshold_expression_ref I>-3.0\s(I)
_oxford_structure_analysis_title 'Compound X At 12:55 on 15/ 3'
_cod_duplicate_entry 1516575
_cod_data_source_file c4cy00597j2.cif
_cod_data_source_block 3
_cod_original_sg_symbol_H-M 'P -1 '
_cod_original_formula_sum 'C79 H68 B2 F24 N1 O1 P2 Rh1 Si1'
_cod_database_code 1517894

loop_
_symmetry_equiv_pos_as_xyz
x,y,z
-x,-y,-z

loop_
_atom_site_label
_atom_site_type_symbol
_atom_site_fract_x
_atom_site_fract_y
_atom_site_fract_z
_atom_site_U_iso_or_equiv
_atom_site_occupancy
_atom_site_adp_type
_atom_site_refinement_flags_posn
_atom_site_refinement_flags_occupancy
_atom_site_disorder_assembly
_atom_site_disorder_group
Rh1 Rh 0.56014(4) 0.25002(4) -0.15510(3) 0.0380 1.0000 Uani . . . .
P2 P 0.53982(10) 0.12700(11) -0.27740(10) 0.0308 1.0000 Uani . . . .
C28 C 0.4855(4) 0.0010(4) -0.3142(4) 0.0333 1.0000 Uani . . . .
C33 C 0.5319(5) -0.0344(5) -0.2668(4) 0.0408 1.0000 Uani . . . .
C32 C 0.4967(6) -0.1290(5) -0.2937(5) 0.0542 1.0000 Uani . . . .
C31 C 0.4139(6) -0.1894(5) -0.3702(6) 0.0616 1.0000 Uani . . . .
C30 C 0.3664(5) -0.1563(5) -0.4184(6) 0.0659 1.0000 Uani . . . .
C29 C 0.4029(5) -0.0600(5) -0.3901(5) 0.0529 1.0000 Uani . . . .
C34 C 0.6458(4) 0.1388(4) -0.2911(4) 0.0329 1.0000 Uani . . . .
C35 C 0.6449(5) 0.0754(5) -0.3666(5) 0.0502 1.0000 Uani . . . .
C36 C 0.7266(5) 0.0843(6) -0.3760(5) 0.0553 1.0000 Uani . . . .
C37 C 0.8100(5) 0.1587(5) -0.3093(5) 0.0517 1.0000 Uani . . . .
C98 C 0.8122(5) 0.2200(6) -0.2323(6) 0.0623 1.0000 Uani . . . .
C39 C 0.7316(5) 0.2116(5) -0.2236(5) 0.0513 1.0000 Uani . . . .
C26 C 0.4693(4) 0.1408(4) -0.3690(4) 0.0312 1.0000 Uani . . . .
C27 C 0.3825(4) 0.1360(4) -0.3737(4) 0.0355 1.0000 Uani . . . .
O1 O 0.3539(3) 0.1090(3) -0.3169(3) 0.0336 1.0000 Uani . . . .
C18 C 0.3191(4) 0.1666(4) -0.2734(4) 0.0347 1.0000 Uani . . . .
C17 C 0.2599(4) 0.1933(5) -0.3213(4) 0.0405 1.0000 Uani . . . .
C16 C 0.2294(5) 0.2532(5) -0.2734(5) 0.0494 1.0000 Uani . . . .
C15 C 0.2567(5) 0.2822(5) -0.1829(5) 0.0488 1.0000 Uani . . . .
C14 C 0.3171(5) 0.2556(5) -0.1366(5) 0.0437 1.0000 Uani . . . .
C81 C 0.3502(4) 0.1961(4) -0.1826(4) 0.0351 1.0000 Uani . . . .
P1 P 0.44733(11) 0.17350(12) -0.12831(11) 0.0345 1.0000 Uani . . . .
C66 C 0.3982(4) 0.0493(4) -0.1604(4) 0.0360 1.0000 Uani . . . .
C8 C 0.4544(5) 0.0175(5) -0.1149(4) 0.0403 1.0000 Uani . . . .
C9 C 0.4216(5) -0.0735(5) -0.1319(5) 0.0515 1.0000 Uani . . . .
C10 C 0.3324(6) -0.1360(5) -0.1972(5) 0.0531 1.0000 Uani . . . .
C11 C 0.2761(6) -0.1068(5) -0.2433(5) 0.0564 1.0000 Uani . . . .
C12 C 0.3084(5) -0.0141(5) -0.2244(4) 0.0443 1.0000 Uani . . . .
C1 C 0.4677(5) 0.2225(5) -0.0111(4) 0.0423 1.0000 Uani . . . .
C2 C 0.5522(5) 0.2935(5) 0.0574(4) 0.0490 1.0000 Uani . . . .
C3 C 0.5654(6) 0.3271(6) 0.1450(5) 0.0654 1.0000 Uani . . . .
C4 C 0.4961(6) 0.2917(6) 0.1669(5) 0.0631 1.0000 Uani . . . .
C79 C 0.4122(6) 0.2200(6) 0.0999(5) 0.0636 1.0000 Uani . . . .
C78 C 0.3988(5) 0.1860(5) 0.0121(5) 0.0540 1.0000 Uani . . . .
C19 C 0.2356(5) 0.1552(5) -0.4209(5) 0.0472 1.0000 Uani . . . .
C22 C 0.3265(5) 0.1607(5) -0.4279(4) 0.0436 1.0000 Uani . . . .
C23 C 0.3597(5) 0.1877(5) -0.4820(4) 0.0454 1.0000 Uani . . . .
C24 C 0.4422(5) 0.1894(5) -0.4822(5) 0.0496 1.0000 Uani . . . .
C25 C 0.4978(5) 0.1662(5) -0.4259(4) 0.0414 1.0000 Uani . . . .
C20 C 0.1632(5) 0.0524(5) -0.4729(5) 0.0538 1.0000 Uani . . . .
C21 C 0.1969(6) 0.2124(7) -0.4599(6) 0.0658 1.0000 Uani . . . .
C93 C 0.7319(5) 0.4710(5) -0.0298(5) 0.0696 1.0000 Uani D . . .
F49 F 0.7192(3) 0.2052(4) 0.0593(3) 0.0815 1.0000 Uani . . . .
C80 C 0.7525(6) 0.1514(7) 0.0164(5) 0.0621 1.0000 Uani . . . .
F51 F 0.7204(4) 0.1410(5) -0.0667(3) 0.1144 1.0000 Uani . . . .
F52 F 0.7105(3) 0.0694(4) 0.0110(4) 0.0947 1.0000 Uani . . . .
C76 C 0.8553(5) 0.1896(5) 0.0611(4) 0.0425 1.0000 Uani . . . .
C75 C 0.9000(4) 0.2097(4) 0.1500(4) 0.0379 1.0000 Uani . . . .
C74 C 0.9968(4) 0.2509(4) 0.1977(4) 0.0314 1.0000 Uani . . . .
C128 C 1.0457(5) 0.2658(4) 0.1481(4) 0.0388 1.0000 Uani . . . .
C129 C 1.0031(5) 0.2440(5) 0.0605(5) 0.0445 1.0000 Uani . . . .
C77 C 0.9070(5) 0.2060(5) 0.0155(5) 0.0518 1.0000 Uani . . . .
B2 B 1.0528(5) 0.2748(5) 0.3015(5) 0.0316 1.0000 Uani . . . .
C58 C 1.0728(4) 0.1833(4) 0.2929(4) 0.0323 1.0000 Uani . . . .
C63 C 1.0098(4) 0.1038(5) 0.2856(4) 0.0376 1.0000 Uani . . . .
C62 C 1.0242(4) 0.0231(3) 0.2702(4) 0.0463 1.0000 Uani D . . .
C61 C 1.1007(5) 0.0184(5) 0.2600(5) 0.0461 1.0000 Uani . . . .
C60 C 1.1633(4) 0.0946(5) 0.2639(4) 0.0553 1.0000 Uani D . . .
C59 C 1.1510(5) 0.1758(5) 0.2812(4) 0.0395 1.0000 Uani . . . .
C64 C 1.2465(3) 0.0902(3) 0.2509(3) 0.0685 1.0000 Uani D . . .
C50 C 0.9927(4) 0.2952(4) 0.3595(4) 0.0310 1.0000 Uani . . . .
C51 C 0.9407(4) 0.3464(4) 0.3495(4) 0.0329 1.0000 Uani . . . .
C52 C 0.8940(3) 0.3685(4) 0.4014(4) 0.0403 1.0000 Uani D . . .
C53 C 0.8964(5) 0.3392(5) 0.4645(4) 0.0441 1.0000 Uani . . . .
C54 C 0.9475(4) 0.2897(5) 0.4775(4) 0.0532 1.0000 Uani D . . .
C55 C 0.9948(4) 0.2683(4) 0.4252(4) 0.0338 1.0000 Uani . . . .
C127 C 1.1505(4) 0.3706(4) 0.3555(4) 0.0358 1.0000 Uani . . . .
C68 C 1.1616(5) 0.4431(5) 0.3327(5) 0.0442 1.0000 Uani . . . .
C67 C 1.2445(6) 0.5235(5) 0.3771(5) 0.0528 1.0000 Uani . . . .
C69 C 1.3187(5) 0.5354(6) 0.4490(5) 0.0602 1.0000 Uani . . . .
C70 C 1.3082(5) 0.4675(6) 0.4750(5) 0.0565 1.0000 Uani . . . .
C71 C 1.2263(5) 0.3871(5) 0.4292(4) 0.0458 1.0000 Uani . . . .
C73 C 1.2515(6) 0.5950(6) 0.3474(7) 0.0713 1.0000 Uani . . . .
F83 F 1.2150(5) 0.5600(4) 0.2585(4) 0.1034 1.0000 Uani . . . .
F84 F 1.2077(5) 0.6450(4) 0.3728(5) 0.1168 1.0000 Uani . . . .
F85 F 1.3389(5) 0.6569(5) 0.3792(6) 0.1403 1.0000 Uani . . . .
N1 N 0.5776(3) 0.4502(3) -0.1514(3) 0.0565 1.0000 Uani D . . .
F93 F 1.0168(4) 0.2182(4) -0.0737(3) 0.0959 1.0000 Uani . . . .
F95 F 1.1415(4) 0.2623(5) 0.0420(4) 0.1059 1.0000 Uani . . . .
Si1 Si 0.9072(3) 0.5024(3) 0.1032(3) 0.0492 0.4869(16) Uani D P 1 1
Si2 Si 0.8638(3) 0.5035(3) 0.1362(3) 0.0490 0.5131(16) Uani D P 1 2
C56 C 0.8382(3) 0.4218(2) 0.3866(3) 0.0569 1.0000 Uani D . . .
C57 C 0.9526(3) 0.2579(3) 0.5466(3) 0.0702 1.0000 Uani D . . .
C65 C 0.9519(2) -0.0590(2) 0.2635(3) 0.0603 1.0000 Uani D . . .
B1 B 0.6307(5) 0.4004(5) -0.1082(5) 0.0574 1.0000 Uani D . . .
C13 C 1.0631(7) 0.2703(7) 0.0156(6) 0.0689 1.0000 Uani . . . .
F29 F 1.4164(5) 0.4149(6) 0.5321(5) 0.1473 1.0000 Uani . . . .
F28 F 1.3615(5) 0.4776(6) 0.6174(4) 0.1347 1.0000 Uani . . . .
C126 C 0.7911(12) 0.5124(12) 0.1972(11) 0.0711 0.5131(16) Uani . P 1 2
F43 F 1.4601(4) 0.5603(5) 0.5945(5) 0.1353 1.0000 Uani . . . .
C96 C 0.9757(13) 0.4930(13) 0.0362(12) 0.0776 0.4869(16) Uani . P 1 1
F10 F 1.0901(6) 0.3588(5) 0.0342(5) 0.1266 1.0000 Uani . . . .
F350 F 1.2323(4) 0.0042(4) 0.1959(5) 0.0862 0.685(3) Uani D P 2 1
F351 F 1.2700(6) 0.0274(8) 0.2676(9) 0.0752 0.315(3) Uani D P 2 2
F120 F 1.3193(4) 0.1173(6) 0.3254(4) 0.1032 0.685(3) Uani D P 2 1
F121 F 1.3241(4) 0.1708(5) 0.3033(7) 0.0662 0.315(3) Uani D P 2 2
F340 F 1.2370(5) 0.0687(9) 0.1690(5) 0.0886 0.315(3) Uani D P 2 2
F341 F 1.2779(4) 0.1430(5) 0.2164(5) 0.0752 0.685(3) Uani D P 2 1
F180 F 0.8704(5) -0.0584(7) 0.2422(11) 0.0669 0.317(3) Uani D P 3 1
F181 F 0.8773(4) -0.1055(5) 0.1870(5) 0.1018 0.683(3) Uani D P 3 2
F1010 F 0.9384(9) -0.1393(4) 0.2035(8) 0.0846 0.317(3) Uani D P 3 1
F1011 F 0.9816(4) -0.1207(4) 0.2718(6) 0.0741 0.683(3) Uani D P 3 2
F170 F 0.9222(5) -0.0356(4) 0.3245(5) 0.0851 0.683(3) Uani D P 3 2
F171 F 0.9729(7) -0.0638(7) 0.3384(5) 0.0883 0.317(3) Uani D P 3 1
F110 F 1.0070(7) 0.3251(5) 0.6281(4) 0.1249 0.437(3) Uani D P 4 1
F111 F 1.0383(4) 0.2847(6) 0.6034(5) 0.0823 0.563(3) Uani D P 4 2
F860 F 0.9129(7) 0.1669(5) 0.5126(4) 0.1260 0.563(3) Uani D P 4 2
F861 F 0.9841(8) 0.1937(7) 0.5371(5) 0.0676 0.437(3) Uani D P 4 1
F870 F 0.8714(5) 0.2209(8) 0.5459(6) 0.0785 0.437(3) Uani D P 4 1
F871 F 0.9121(6) 0.2894(7) 0.5961(5) 0.0774 0.563(3) Uani D P 4 2
F200 F 0.8847(4) 0.4983(5) 0.3860(7) 0.0788 0.524(3) Uani D P 5 2
F201 F 0.8269(7) 0.4297(7) 0.3136(5) 0.0835 0.476(3) Uani D P 5 1
F160 F 0.8094(6) 0.4491(6) 0.4482(5) 0.0917 0.524(3) Uani D P 5 2
F161 F 0.8756(5) 0.5070(4) 0.4514(5) 0.0941 0.476(3) Uani D P 5 1
F240 F 0.7534(4) 0.3828(5) 0.3786(7) 0.0718 0.476(3) Uani D P 5 1
F241 F 0.7638(5) 0.3739(4) 0.3112(5) 0.0920 0.524(3) Uani D P 5 2
C130 C 1.3872(6) 0.4790(8) 0.5520(6) 0.0822 1.0000 Uani . . . .
C910 C 0.6285(6) 0.4954(8) -0.1933(7) 0.0728 0.4986(19) Uani D P 6 2
C911 C 0.6440(5) 0.5300(6) -0.1538(7) 0.0701 0.5014(19) Uani D P 6 1
C920 C 0.4806(5) 0.3813(5) -0.2234(6) 0.0506 0.4986(19) Uani D P 6 2
C921 C 0.5049(6) 0.3830(5) -0.2458(5) 0.0558 0.5014(19) Uani D P 6 1
C900 C 0.5290(7) 0.4898(7) -0.0991(6) 0.0661 0.5014(19) Uani D P 6 1
C901 C 0.5685(8) 0.5254(6) -0.0826(5) 0.0767 0.4986(19) Uani D P 6 2
C940 C 0.7775(6) 0.4283(8) 0.0271(11) 0.0561 0.4869(16) Uani D P 1 1
C941 C 0.7861(12) 0.4264(6) 0.0142(6) 0.0631 0.5131(16) Uani D P 1 2
C970 C 0.9332(11) 0.4546(8) 0.1854(7) 0.0624 0.5131(16) Uani D P 1 2
C971 C 0.9555(7) 0.4615(10) 0.1781(11) 0.0571 0.4869(16) Uani D P 1 1
C950 C 0.9374(10) 0.6232(13) 0.1627(12) 0.0368 0.5131(16) Uani . P 1 2
C951 C 0.922(2) 0.622(2) 0.162(2) 0.1182 0.4869(16) Uani . P 1 1
H331 H 0.5875 0.0063 -0.2155 0.0512 1.0000 Uiso R . . .
H321 H 0.5283 -0.1523 -0.2605 0.0663 1.0000 Uiso R . . .
H311 H 0.3893 -0.2533 -0.3886 0.0762 1.0000 Uiso R . . .
H301 H 0.3097 -0.1974 -0.4700 0.0781 1.0000 Uiso R . . .
H291 H 0.3714 -0.0369 -0.4235 0.0660 1.0000 Uiso R . . .
H351 H 0.5886 0.0255 -0.4118 0.0611 1.0000 Uiso R . . .
H361 H 0.7253 0.0406 -0.4269 0.0660 1.0000 Uiso R . . .
H371 H 0.8647 0.1671 -0.3165 0.0619 1.0000 Uiso R . . .
H981 H 0.8691 0.2685 -0.1861 0.0753 1.0000 Uiso R . . .
H391 H 0.7344 0.2543 -0.1717 0.0622 1.0000 Uiso R . . .
H161 H 0.1899 0.2733 -0.3028 0.0603 1.0000 Uiso R . . .
H151 H 0.2337 0.3203 -0.1522 0.0604 1.0000 Uiso R . . .
H141 H 0.3355 0.2765 -0.0752 0.0520 1.0000 Uiso R . . .
H81 H 0.5152 0.0595 -0.0713 0.0502 1.0000 Uiso R . . .
H91 H 0.4595 -0.0933 -0.0996 0.0632 1.0000 Uiso R . . .
H101 H 0.3102 -0.1985 -0.2098 0.0630 1.0000 Uiso R . . .
H111 H 0.2154 -0.1497 -0.2874 0.0671 1.0000 Uiso R . . .
H121 H 0.2695 0.0058 -0.2550 0.0553 1.0000 Uiso R . . .
H21 H 0.6006 0.3179 0.0437 0.0612 1.0000 Uiso R . . .
H31 H 0.6231 0.3763 0.1906 0.0768 1.0000 Uiso R . . .
H41 H 0.5053 0.3162 0.2264 0.0742 1.0000 Uiso R . . .
H791 H 0.3639 0.1951 0.1136 0.0771 1.0000 Uiso R . . .
H781 H 0.3421 0.1367 -0.0330 0.0623 1.0000 Uiso R . . .
H231 H 0.3242 0.2052 -0.5196 0.0543 1.0000 Uiso R . . .
H241 H 0.4627 0.2068 -0.5200 0.0592 1.0000 Uiso R . . .
H251 H 0.5549 0.1686 -0.4258 0.0522 1.0000 Uiso R . . .
H203 H 0.1530 0.0280 -0.5342 0.0821 1.0000 Uiso R . . .
H201 H 0.1854 0.0166 -0.4475 0.0819 1.0000 Uiso R . . .
H202 H 0.1063 0.0493 -0.4696 0.0819 1.0000 Uiso R . . .
H213 H 0.1796 0.1849 -0.5232 0.1031 1.0000 Uiso R . . .
H211 H 0.2425 0.2769 -0.4302 0.1030 1.0000 Uiso R . . .
H212 H 0.1424 0.2105 -0.4512 0.1028 1.0000 Uiso R . . .
H751 H 0.8631 0.1954 0.1786 0.0459 1.0000 Uiso R . . .
H1281 H 1.1103 0.2917 0.1761 0.0475 1.0000 Uiso R . . .
H771 H 0.8770 0.1917 -0.0441 0.0622 1.0000 Uiso R . . .
H631 H 0.9550 0.1041 0.2904 0.0469 1.0000 Uiso R . . .
H611 H 1.1108 -0.0354 0.2502 0.0543 1.0000 Uiso R . . .
H591 H 1.1960 0.2265 0.2856 0.0523 1.0000 Uiso R . . .
H511 H 0.9369 0.3661 0.3062 0.0411 1.0000 Uiso R . . .
H531 H 0.8646 0.3534 0.4988 0.0520 1.0000 Uiso R . . .
H551 H 1.0278 0.2336 0.4344 0.0421 1.0000 Uiso R . . .
H681 H 1.1114 0.4375 0.2863 0.0559 1.0000 Uiso R . . .
H691 H 1.3745 0.5893 0.4792 0.0714 1.0000 Uiso R . . .
H711 H 1.2223 0.3414 0.4482 0.0583 1.0000 Uiso R . . .
H1262 H 0.8268 0.5678 0.2549 0.1000 0.5131(16) Uiso R P 1 2
H1261 H 0.7363 0.5163 0.1635 0.1001 0.5131(16) Uiso R P 1 2
H1263 H 0.7728 0.4576 0.2050 0.1000 0.5131(16) Uiso R P 1 2
H961 H 1.0295 0.4973 0.0801 0.1140 0.4869(16) Uiso R P 1 1
H962 H 0.9710 0.5492 0.0390 0.1141 0.4869(16) Uiso R P 1 1
H963 H 0.9290 0.4315 -0.0090 0.1141 0.4869(16) Uiso R P 1 1
H9101 H 0.5927 0.5215 -0.2218 0.1060 0.4986(19) Uiso R P 6 2
H9103 H 0.6891 0.5441 -0.1472 0.1061 0.4986(19) Uiso R P 6 2
H9102 H 0.6355 0.4485 -0.2373 0.1059 0.4986(19) Uiso R P 6 2
H9112 H 0.6098 0.5589 -0.1797 0.1021 0.5014(19) Uiso R P 6 1
H9111 H 0.6739 0.5058 -0.1894 0.1021 0.5014(19) Uiso R P 6 1
H9113 H 0.6901 0.5752 -0.0933 0.1019 0.5014(19) Uiso R P 6 1
H9201 H 0.4528 0.4128 -0.2510 0.0770 0.4986(19) Uiso R P 6 2
H9202 H 0.4845 0.3312 -0.2674 0.0772 0.4986(19) Uiso R P 6 2
H9203 H 0.4431 0.3557 -0.1983 0.0770 0.4986(19) Uiso R P 6 2
H9211 H 0.4690 0.4135 -0.2660 0.0880 0.5014(19) Uiso R P 6 1
H9213 H 0.5348 0.3653 -0.2836 0.0881 0.5014(19) Uiso R P 6 1
H9212 H 0.4648 0.3283 -0.2470 0.0880 0.5014(19) Uiso R P 6 1
H9003 H 0.4973 0.5195 -0.1263 0.0961 0.5014(19) Uiso R P 6 1
H9001 H 0.5744 0.5354 -0.0385 0.0962 0.5014(19) Uiso R P 6 1
H9002 H 0.4845 0.4403 -0.0980 0.0959 0.5014(19) Uiso R P 6 1
H9011 H 0.5249 0.5446 -0.1118 0.1111 0.4986(19) Uiso R P 6 2
H9013 H 0.6282 0.5786 -0.0450 0.1110 0.4986(19) Uiso R P 6 2
H9012 H 0.5469 0.5016 -0.0468 0.1111 0.4986(19) Uiso R P 6 2
H9401 H 0.7702 0.3677 -0.0139 0.0759 0.4869(16) Uiso R P 1 1
H9402 H 0.7456 0.4204 0.0636 0.0760 0.4869(16) Uiso R P 1 1
H9411 H 0.8232 0.4082 -0.0159 0.0760 0.5131(16) Uiso R P 1 2
H9412 H 0.7405 0.3710 0.0075 0.0760 0.5131(16) Uiso R P 1 2
H9701 H 0.9762 0.4507 0.1595 0.1021 0.5131(16) Uiso R P 1 2
H9703 H 0.9681 0.4938 0.2494 0.1021 0.5131(16) Uiso R P 1 2
H9702 H 0.8941 0.3927 0.1723 0.1021 0.5131(16) Uiso R P 1 2
H9712 H 0.9560 0.4950 0.2347 0.0931 0.4869(16) Uiso R P 1 1
H9711 H 1.0184 0.4715 0.1871 0.0931 0.4869(16) Uiso R P 1 1
H9713 H 0.9176 0.3954 0.1529 0.0931 0.4869(16) Uiso R P 1 1
H9501 H 0.9627 0.6250 0.1206 0.0661 0.5131(16) Uiso R P 1 2
H9502 H 0.9879 0.6517 0.2215 0.0660 0.5131(16) Uiso R P 1 2
H9503 H 0.8996 0.6571 0.1633 0.0662 0.5131(16) Uiso R P 1 2
H9511 H 0.8838 0.6315 0.1934 0.1231 0.4869(16) Uiso R P 1 1
H9513 H 0.9866 0.6611 0.2037 0.1230 0.4869(16) Uiso R P 1 1
H9512 H 0.9055 0.6378 0.1148 0.1231 0.4869(16) Uiso R P 1 1
H12 H 0.6366 0.3363 -0.1741 0.0374 1.0000 Uiso R . . .
H11 H 0.5762 0.3558 -0.0754 0.0560 1.0000 Uiso R . . .
H931 H 0.7709 0.4894 -0.0560 0.0844 1.0000 Uiso R . . .
H932 H 0.7283 0.5243 0.0086 0.0844 1.0000 Uiso R . . .

loop_
_atom_site_aniso_label
_atom_site_aniso_U_11
_atom_site_aniso_U_22
_atom_site_aniso_U_33
_atom_site_aniso_U_23
_atom_site_aniso_U_13
_atom_site_aniso_U_12
Rh1 0.0354(3) 0.0329(3) 0.0325(3) 0.0074(2) 0.0158(2) 0.0073(2)
P2 0.0261(8) 0.0323(9) 0.0255(8) 0.0098(7) 0.0090(7) 0.0089(7)
C28 0.028(3) 0.032(3) 0.030(3) 0.006(3) 0.014(3) 0.010(3)
C33 0.049(3) 0.038(4) 0.035(3) 0.015(3) 0.021(3) 0.019(3)
C32 0.076(4) 0.051(4) 0.060(4) 0.031(3) 0.045(4) 0.036(3)
C31 0.065(4) 0.031(4) 0.091(5) 0.021(4) 0.053(4) 0.014(3)
C30 0.040(4) 0.041(4) 0.076(5) 0.000(4) 0.022(4) 0.005(3)
C29 0.036(3) 0.037(4) 0.055(4) 0.002(3) 0.009(3) 0.012(3)
C34 0.028(3) 0.041(3) 0.034(3) 0.022(3) 0.013(2) 0.016(3)
C35 0.030(3) 0.052(4) 0.043(4) 0.006(3) 0.012(3) 0.008(3)
C36 0.053(4) 0.071(5) 0.053(4) 0.024(3) 0.034(3) 0.037(3)
C37 0.034(3) 0.066(4) 0.073(4) 0.041(4) 0.032(3) 0.025(3)
C98 0.040(4) 0.059(4) 0.062(4) 0.016(4) 0.019(3) 0.009(3)
C39 0.035(3) 0.052(4) 0.046(4) 0.012(3) 0.013(3) 0.011(3)
C26 0.029(3) 0.037(3) 0.023(3) 0.012(3) 0.011(2) 0.013(3)
C27 0.036(3) 0.035(3) 0.032(3) 0.013(3) 0.015(3) 0.014(3)
O1 0.035(2) 0.044(2) 0.029(2) 0.0187(19) 0.0172(18) 0.0226(19)
C18 0.027(3) 0.036(3) 0.036(3) 0.013(3) 0.015(3) 0.012(3)
C17 0.030(3) 0.048(4) 0.043(4) 0.019(3) 0.018(3) 0.018(3)
C16 0.045(3) 0.055(4) 0.051(4) 0.021(3) 0.020(3) 0.031(3)
C15 0.047(3) 0.049(4) 0.051(4) 0.014(3) 0.026(3) 0.030(3)
C14 0.041(3) 0.043(4) 0.041(4) 0.010(3) 0.020(3) 0.019(3)
C81 0.027(3) 0.040(3) 0.036(3) 0.018(3) 0.013(3) 0.013(3)
P1 0.0295(8) 0.0352(9) 0.0279(9) 0.0094(7) 0.0105(7) 0.0093(7)
C66 0.035(3) 0.041(3) 0.029(3) 0.015(3) 0.017(3) 0.011(3)
C8 0.034(3) 0.047(4) 0.042(3) 0.020(3) 0.020(3) 0.017(3)
C9 0.056(4) 0.054(4) 0.056(4) 0.028(3) 0.033(3) 0.029(3)
C10 0.077(4) 0.033(4) 0.043(4) 0.015(3) 0.031(3) 0.014(3)
C11 0.061(4) 0.035(4) 0.038(4) 0.011(3) 0.012(3) -0.006(3)
C12 0.045(3) 0.044(4) 0.034(3) 0.018(3) 0.014(3) 0.010(3)
C1 0.041(3) 0.048(4) 0.035(3) 0.015(3) 0.018(3) 0.020(3)
C2 0.043(3) 0.046(4) 0.031(3) 0.009(3) 0.004(3) 0.008(3)
C3 0.066(4) 0.054(4) 0.036(4) 0.011(3) 0.002(4) 0.011(4)
C4 0.083(4) 0.069(5) 0.033(4) 0.022(3) 0.024(4) 0.031(4)
C79 0.077(4) 0.069(5) 0.048(4) 0.023(4) 0.039(4) 0.030(4)
C78 0.049(4) 0.060(4) 0.032(4) 0.012(3) 0.014(3) 0.011(3)
C19 0.043(3) 0.066(4) 0.043(4) 0.029(3) 0.018(3) 0.034(3)
C22 0.040(3) 0.046(4) 0.037(3) 0.013(3) 0.014(3) 0.019(3)
C23 0.052(4) 0.058(4) 0.034(3) 0.026(3) 0.021(3) 0.026(3)
C24 0.048(4) 0.069(4) 0.040(4) 0.034(3) 0.024(3) 0.022(3)
C25 0.035(3) 0.045(4) 0.038(3) 0.014(3) 0.018(3) 0.014(3)
C20 0.035(3) 0.067(4) 0.036(4) 0.008(3) 0.013(3) 0.016(3)
C21 0.068(4) 0.101(5) 0.060(4) 0.050(4) 0.032(3) 0.058(4)
C93 0.071(4) 0.052(4) 0.065(4) 0.027(3) 0.010(4) 0.023(3)
F49 0.053(3) 0.115(4) 0.077(3) 0.042(3) 0.023(2) 0.047(3)
C80 0.054(4) 0.080(5) 0.036(4) 0.023(4) 0.007(3) 0.027(4)
F51 0.059(3) 0.202(6) 0.049(3) 0.054(3) 0.008(2) 0.035(3)
F52 0.043(2) 0.075(3) 0.112(4) 0.025(3) 0.013(3) 0.000(2)
C76 0.042(3) 0.050(4) 0.030(3) 0.018(3) 0.010(3) 0.019(3)
C75 0.036(3) 0.039(3) 0.032(3) 0.016(3) 0.014(3) 0.011(3)
C74 0.037(3) 0.025(3) 0.027(3) 0.012(2) 0.011(3) 0.010(2)
C128 0.040(3) 0.038(3) 0.038(3) 0.017(3) 0.022(3) 0.015(3)
C129 0.055(4) 0.049(4) 0.038(4) 0.025(3) 0.026(3) 0.021(3)
C77 0.064(4) 0.062(4) 0.030(3) 0.020(3) 0.018(3) 0.032(3)
B2 0.028(3) 0.029(3) 0.026(3) 0.007(3) 0.008(3) 0.009(3)
C58 0.029(3) 0.044(3) 0.022(3) 0.013(3) 0.011(2) 0.018(3)
C63 0.034(3) 0.046(4) 0.029(3) 0.014(3) 0.014(3) 0.016(3)
C62 0.055(3) 0.049(3) 0.057(3) 0.032(3) 0.032(3) 0.033(2)
C61 0.063(4) 0.054(4) 0.047(4) 0.033(3) 0.032(3) 0.039(3)
C60 0.068(3) 0.099(4) 0.057(3) 0.057(3) 0.046(3) 0.066(3)
C59 0.038(3) 0.051(4) 0.029(3) 0.017(3) 0.015(3) 0.020(3)
C64 0.070(2) 0.119(3) 0.073(3) 0.064(2) 0.051(2) 0.069(2)
C50 0.024(3) 0.028(3) 0.025(3) 0.006(2) 0.005(2) 0.005(2)
C51 0.035(3) 0.031(3) 0.026(3) 0.011(3) 0.010(3) 0.011(3)
C52 0.045(3) 0.040(3) 0.044(3) 0.019(2) 0.026(2) 0.024(2)
C53 0.041(3) 0.046(4) 0.035(3) 0.010(3) 0.020(3) 0.013(3)
C54 0.059(3) 0.086(4) 0.048(3) 0.044(3) 0.037(3) 0.045(3)
C55 0.026(3) 0.045(3) 0.025(3) 0.014(3) 0.007(2) 0.017(3)
C127 0.035(3) 0.035(3) 0.030(3) 0.009(3) 0.017(3) 0.010(3)
C68 0.037(3) 0.036(4) 0.043(4) 0.005(3) 0.018(3) 0.009(3)
C67 0.061(4) 0.039(4) 0.056(4) 0.015(3) 0.039(3) 0.015(3)
C69 0.036(3) 0.050(4) 0.048(4) -0.007(3) 0.016(3) 0.000(3)
C70 0.041(3) 0.052(4) 0.048(4) 0.006(3) 0.018(3) 0.008(3)
C71 0.036(3) 0.048(4) 0.034(3) 0.008(3) 0.012(3) 0.011(3)
C73 0.073(4) 0.039(4) 0.079(5) 0.009(4) 0.045(4) 0.006(4)
F83 0.156(4) 0.061(3) 0.090(4) 0.038(3) 0.064(3) 0.028(3)
F84 0.170(4) 0.083(4) 0.150(5) 0.065(3) 0.103(4) 0.075(3)
F85 0.097(4) 0.088(4) 0.200(6) 0.082(4) 0.051(4) -0.010(3)
N1 0.056(2) 0.049(2) 0.053(2) 0.017(2) 0.020(2) 0.0215(19)
F93 0.107(3) 0.126(4) 0.049(3) 0.040(3) 0.050(3) 0.029(3)
F95 0.089(3) 0.166(5) 0.109(4) 0.083(4) 0.074(3) 0.060(3)
Si1 0.049(2) 0.050(2) 0.048(2) 0.026(2) 0.018(2) 0.0213(19)
Si2 0.049(2) 0.046(2) 0.049(2) 0.0250(19) 0.015(2) 0.0197(18)
C56 0.061(2) 0.053(2) 0.062(3) 0.023(2) 0.029(2) 0.035(2)
C57 0.088(3) 0.106(3) 0.058(2) 0.055(2) 0.049(2) 0.057(2)
C65 0.065(2) 0.052(2) 0.081(3) 0.039(2) 0.040(2) 0.030(2)
B1 0.057(3) 0.047(4) 0.054(4) 0.016(3) 0.019(3) 0.020(3)
C13 0.092(5) 0.084(5) 0.053(4) 0.041(4) 0.046(4) 0.041(4)
F29 0.095(4) 0.153(5) 0.099(4) 0.006(4) -0.026(3) 0.071(4)
F28 0.089(4) 0.208(6) 0.070(4) 0.065(4) 0.010(3) 0.042(4)
C126 0.071(6) 0.080(7) 0.065(7) 0.045(6) 0.030(6) 0.023(6)
F43 0.061(3) 0.117(5) 0.101(4) 0.020(4) -0.028(3) -0.018(3)
C96 0.089(6) 0.079(7) 0.077(7) 0.030(6) 0.042(6) 0.055(6)
F10 0.202(5) 0.084(4) 0.141(4) 0.068(3) 0.132(4) 0.045(4)
F350 0.101(4) 0.110(4) 0.092(4) 0.050(3) 0.070(3) 0.071(3)
F351 0.069(4) 0.118(5) 0.095(5) 0.072(4) 0.050(4) 0.072(4)
F120 0.064(3) 0.208(5) 0.059(3) 0.059(4) 0.036(3) 0.081(4)
F121 0.060(4) 0.113(5) 0.100(5) 0.081(4) 0.061(4) 0.066(4)
F340 0.079(4) 0.151(6) 0.065(4) 0.052(5) 0.053(4) 0.065(5)
F341 0.070(3) 0.115(4) 0.096(4) 0.070(3) 0.062(3) 0.056(3)
F180 0.056(4) 0.042(5) 0.106(6) 0.037(4) 0.032(5) 0.027(4)
F181 0.073(4) 0.084(4) 0.099(4) 0.049(4) 0.004(3) -0.002(3)
F1010 0.084(5) 0.055(5) 0.095(5) 0.010(5) 0.061(5) 0.012(5)
F1011 0.070(3) 0.053(3) 0.119(4) 0.053(3) 0.043(3) 0.035(3)
F170 0.109(4) 0.050(3) 0.119(4) 0.035(3) 0.090(3) 0.029(3)
F171 0.076(5) 0.086(5) 0.088(5) 0.055(4) 0.027(5) 0.008(5)
F110 0.157(5) 0.122(5) 0.055(4) 0.049(4) 0.017(5) 0.031(5)
F111 0.087(4) 0.144(5) 0.061(4) 0.064(4) 0.040(3) 0.080(4)
F860 0.170(5) 0.105(4) 0.072(4) 0.056(4) 0.043(4) 0.013(5)
F861 0.086(4) 0.105(5) 0.075(4) 0.073(4) 0.056(4) 0.061(4)
F870 0.083(4) 0.115(5) 0.093(5) 0.074(4) 0.060(4) 0.061(4)
F871 0.100(4) 0.126(5) 0.055(4) 0.054(3) 0.055(3) 0.076(4)
F200 0.071(4) 0.041(4) 0.087(5) 0.024(4) 0.002(4) 0.019(3)
F201 0.094(4) 0.103(5) 0.075(4) 0.043(4) 0.038(4) 0.070(4)
F160 0.113(4) 0.106(5) 0.079(4) 0.032(4) 0.057(4) 0.077(4)
F161 0.067(4) 0.037(4) 0.095(5) -0.015(4) -0.019(4) 0.030(3)
F240 0.045(3) 0.060(4) 0.095(5) 0.025(4) 0.020(4) 0.029(3)
F241 0.063(4) 0.042(4) 0.089(5) -0.004(4) -0.034(4) 0.033(3)
C130 0.042(4) 0.095(6) 0.051(5) 0.017(4) -0.009(4) 0.008(4)
C910 0.071(5) 0.064(5) 0.054(5) 0.026(4) 0.011(4) 0.011(5)
C911 0.066(5) 0.052(5) 0.068(5) 0.023(4) 0.014(5) 0.016(4)
C920 0.055(4) 0.048(5) 0.046(5) 0.018(4) 0.020(4) 0.027(4)
C921 0.067(5) 0.049(5) 0.046(5) 0.023(4) 0.023(4) 0.018(5)
C900 0.065(5) 0.050(5) 0.055(5) 0.005(5) 0.016(4) 0.024(4)
C901 0.068(5) 0.055(5) 0.062(5) 0.000(5) 0.001(5) 0.033(4)
C940 0.050(5) 0.057(6) 0.053(6) 0.027(5) 0.018(5) 0.018(5)
C941 0.056(5) 0.057(6) 0.055(6) 0.029(5) 0.010(5) 0.009(5)
C970 0.060(5) 0.057(6) 0.056(6) 0.023(5) 0.017(6) 0.021(5)
C971 0.048(5) 0.056(6) 0.065(6) 0.026(5) 0.021(5) 0.028(5)
C950 0.021(5) 0.038(6) 0.044(6) 0.025(5) 0.010(5) 0.000(5)
C951 0.083(6) 0.100(8) 0.127(9) 0.002(8) 0.037(8) 0.058(7)

loop_
_atom_type_symbol
_atom_type_scat_dispersion_real
_atom_type_scat_dispersion_imag
_atom_type_scat_Cromer_Mann_a1
_atom_type_scat_Cromer_Mann_b1
_atom_type_scat_Cromer_Mann_a2
_atom_type_scat_Cromer_Mann_b2
_atom_type_scat_Cromer_Mann_a3
_atom_type_scat_Cromer_Mann_b3
_atom_type_scat_Cromer_Mann_a4
_atom_type_scat_Cromer_Mann_b4
_atom_type_scat_Cromer_Mann_c
_atom_type_scat_source
Rh -1.1178 0.9187 19.2957 0.7515 14.3501 8.2176 4.7343 25.8749 1.2892 98.6062 5.3280 'International Tables Vol C 4.2.6.8 and 6.1.1.4'
C 0.0033 0.0016 2.3100 20.8439 1.0200 10.2075 1.5886 0.5687 0.8650 51.6512 0.2156 'International Tables Vol C 4.2.6.8 and 6.1.1.4'
Si 0.0817 0.0704 6.2915 2.4386 3.0353 32.3337 1.9891 0.6785 1.5410 81.6937 1.1407 'International Tables Vol C 4.2.6.8 and 6.1.1.4'
P 0.1023 0.0942 6.4345 1.9067 4.1791 27.1570 1.7800 0.5260 1.4908 68.1645 1.1149 'International Tables Vol C 4.2.6.8 and 6.1.1.4'
O 0.0106 0.0060 3.0485 13.2771 2.2868 5.7011 1.5463 0.3239 0.8670 32.9089 0.2508 'International Tables Vol C 4.2.6.8 and 6.1.1.4'
H 0.0000 0.0000 0.4930 10.5109 0.3229 26.1257 0.1402 3.1424 0.0408 57.7998 0.0030 'International Tables Vol C 4.2.6.8 and 6.1.1.4'
B 0.0013 0.0007 2.0545 23.2185 1.3326 1.0210 1.0979 60.3498 0.7068 0.1403 -0.1932 'International Tables Vol C 4.2.6.8 and 6.1.1.4'
N 0.0061 0.0033 12.2126 0.0057 3.1322 9.8933 2.0125 28.9975 1.1663 0.5826 -11.5290 'International Tables Vol C 4.2.6.8 and 6.1.1.4'
F 0.0171 0.0103 3.5392 10.2825 2.6412 4.2944 1.5170 0.2615 1.0243 26.1476 0.2776 'International Tables Vol C 4.2.6.8 and 6.1.1.4'

loop_
_geom_angle_atom_site_label_1
_geom_angle_site_symmetry_1
_geom_angle_atom_site_label_2
_geom_angle_atom_site_label_3
_geom_angle_site_symmetry_3
_geom_angle
_geom_angle_publ_flag
P2 . Rh1 P1 . 98.24(6) yes
P2 . Rh1 B1 . 129.7(2) yes
P1 . Rh1 B1 . 128.9(2) yes
P2 . Rh1 H12 . 92.7 no
P1 . Rh1 H12 . 163.3 no
B1 . Rh1 H12 . 37.5 no
P2 . Rh1 H11 . 167.9 no
P1 . Rh1 H11 . 90.1 no
B1 . Rh1 H11 . 39.9 no
H12 . Rh1 H11 . 77.4 no
Rh1 . P2 C28 . 129.8(2) yes
Rh1 . P2 C34 . 113.6(2) yes
C28 . P2 C34 . 100.7(3) yes
Rh1 . P2 C26 . 101.9(2) yes
C28 . P2 C26 . 104.5(3) yes
C34 . P2 C26 . 103.5(3) yes
P2 . C28 C33 . 118.5(5) yes
P2 . C28 C29 . 122.6(5) yes
C33 . C28 C29 . 118.8(6) yes
C28 . C33 C32 . 121.1(7) yes
C28 . C33 H331 . 119.4 no
C32 . C33 H331 . 119.5 no
C33 . C32 C31 . 119.4(7) yes
C33 . C32 H321 . 120.5 no
C31 . C32 H321 . 120.1 no
C32 . C31 C30 . 120.8(7) yes
C32 . C31 H311 . 120.1 no
C30 . C31 H311 . 119.1 no
C31 . C30 C29 . 119.2(7) yes
C31 . C30 H301 . 120.8 no
C29 . C30 H301 . 120.1 no
C30 . C29 C28 . 120.7(8) yes
C30 . C29 H291 . 119.7 no
C28 . C29 H291 . 119.6 no
P2 . C34 C35 . 121.6(5) yes
P2 . C34 C39 . 120.3(5) yes
C35 . C34 C39 . 118.0(6) yes
C34 . C35 C36 . 121.2(6) yes
C34 . C35 H351 . 119.5 no
C36 . C35 H351 . 119.3 no
C35 . C36 C37 . 119.3(7) yes
C35 . C36 H361 . 120.6 no
C37 . C36 H361 . 120.1 no
C36 . C37 C98 . 119.9(7) yes
C36 . C37 H371 . 119.9 no
C98 . C37 H371 . 120.3 no
C37 . C98 C39 . 120.5(7) yes
C37 . C98 H981 . 119.7 no
C39 . C98 H981 . 119.7 no
C34 . C39 C98 . 120.9(7) yes
C34 . C39 H391 . 119.8 no
C98 . C39 H391 . 119.3 no
P2 . C26 C27 . 115.8(5) yes
P2 . C26 C25 . 126.4(5) yes
C27 . C26 C25 . 117.3(6) yes
C26 . C27 O1 . 116.7(5) yes
C26 . C27 C22 . 124.1(6) yes
O1 . C27 C22 . 119.1(6) yes
C27 . O1 C18 . 112.0(5) yes
O1 . C18 C17 . 119.2(6) yes
O1 . C18 C81 . 115.9(5) yes
C17 . C18 C81 . 124.8(6) yes
C18 . C17 C16 . 116.5(6) yes
C18 . C17 C19 . 116.9(6) yes
C16 . C17 C19 . 126.6(6) yes
C17 . C16 C15 . 120.6(7) yes
C17 . C16 H161 . 119.5 no
C15 . C16 H161 . 120.0 no
C16 . C15 C14 . 121.5(6) yes
C16 . C15 H151 . 119.6 no
C14 . C15 H151 . 118.9 no
C15 . C14 C81 . 119.5(6) yes
C15 . C14 H141 . 120.4 no
C81 . C14 H141 . 120.1 no
C14 . C81 C18 . 117.1(6) yes
C14 . C81 P1 . 124.6(5) yes
C18 . C81 P1 . 117.3(5) yes
C81 . P1 Rh1 . 102.4(2) yes
C81 . P1 C66 . 106.3(3) yes
Rh1 . P1 C66 . 127.2(2) yes
C81 . P1 C1 . 103.9(3) yes
Rh1 . P1 C1 . 115.5(2) yes
C66 . P1 C1 . 99.4(3) yes
P1 . C66 C8 . 117.5(5) yes
P1 . C66 C12 . 124.0(5) yes
C8 . C66 C12 . 118.5(6) yes
C66 . C8 C9 . 121.2(6) yes
C66 . C8 H81 . 119.5 no
C9 . C8 H81 . 119.3 no
C8 . C9 C10 . 119.3(7) yes
C8 . C9 H91 . 120.2 no
C10 . C9 H91 . 120.5 no
C9 . C10 C11 . 120.6(7) yes
C9 . C10 H101 . 119.5 no
C11 . C10 H101 . 119.9 no
C10 . C11 C12 . 120.1(7) yes
C10 . C11 H111 . 120.0 no
C12 . C11 H111 . 119.9 no
C66 . C12 C11 . 120.2(7) yes
C66 . C12 H121 . 119.9 no
C11 . C12 H121 . 119.9 no
P1 . C1 C2 . 122.0(5) yes
P1 . C1 C78 . 120.3(5) yes
C2 . C1 C78 . 117.6(6) yes
C1 . C2 C3 . 120.2(7) yes
C1 . C2 H21 . 119.3 no
C3 . C2 H21 . 120.5 no
C2 . C3 C4 . 121.6(7) yes
C2 . C3 H31 . 118.9 no
C4 . C3 H31 . 119.5 no
C3 . C4 C79 . 119.0(7) yes
C3 . C4 H41 . 120.8 no
C79 . C4 H41 . 120.2 no
C4 . C79 C78 . 119.6(8) yes
C4 . C79 H791 . 120.1 no
C78 . C79 H791 . 120.2 no
C1 . C78 C79 . 121.9(7) yes
C1 . C78 H781 . 118.8 no
C79 . C78 H781 . 119.3 no
C17 . C19 C22 . 105.8(5) yes
C17 . C19 C20 . 109.7(6) yes
C22 . C19 C20 . 109.3(6) yes
C17 . C19 C21 . 112.0(6) yes
C22 . C19 C21 . 110.7(6) yes
C20 . C19 C21 . 109.3(6) yes
C19 . C22 C27 . 116.6(6) yes
C19 . C22 C23 . 127.4(6) yes
C27 . C22 C23 . 116.0(6) yes
C22 . C23 C24 . 121.7(7) yes
C22 . C23 H231 . 118.8 no
C24 . C23 H231 . 119.5 no
C23 . C24 C25 . 121.1(6) yes
C23 . C24 H241 . 120.2 no
C25 . C24 H241 . 118.7 no
C24 . C25 C26 . 119.7(6) yes
C24 . C25 H251 . 120.5 no
C26 . C25 H251 . 119.7 no
C19 . C20 H203 . 108.6 no
C19 . C20 H201 . 110.0 no
H203 . C20 H201 . 110.0 no
C19 . C20 H202 . 109.0 no
H203 . C20 H202 . 109.7 no
H201 . C20 H202 . 109.5 no
C19 . C21 H213 . 110.0 no
C19 . C21 H211 . 111.0 no
H213 . C21 H211 . 109.7 no
C19 . C21 H212 . 108.5 no
H213 . C21 H212 . 108.5 no
H211 . C21 H212 . 109.0 no
B1 . C93 C940 . 114.2(5) yes
B1 . C93 H931 . 107.7 no
C940 . C93 H931 . 107.8 no
B1 . C93 H932 . 108.3 no
C940 . C93 H932 . 109.2 no
H931 . C93 H932 . 109.5 no
B1 . C93 C941 . 115.3(7) yes
B1 . C93 H931 . 107.7 no
C941 . C93 H931 . 97.6 no
B1 . C93 H932 . 108.3 no
C941 . C93 H932 . 117.5 no
H931 . C93 H932 . 109.5 no
F49 . C80 F51 . 105.7(7) yes
F49 . C80 F52 . 104.5(7) yes
F51 . C80 F52 . 107.6(7) yes
F49 . C80 C76 . 113.2(7) yes
F51 . C80 C76 . 112.6(7) yes
F52 . C80 C76 . 112.6(7) yes
C80 . C76 C75 . 119.5(6) yes
C80 . C76 C77 . 120.3(6) yes
C75 . C76 C77 . 120.2(6) yes
C76 . C75 C74 . 122.4(6) yes
C76 . C75 H751 . 118.4 no
C74 . C75 H751 . 119.2 no
C75 . C74 C128 . 114.9(6) yes
C75 . C74 B2 . 124.5(5) yes
C128 . C74 B2 . 120.5(5) yes
C74 . C128 C129 . 123.4(6) yes
C74 . C128 H1281 . 118.5 no
C129 . C128 H1281 . 118.1 no
C128 . C129 C77 . 120.6(6) yes
C128 . C129 C13 . 118.8(7) yes
C77 . C129 C13 . 120.4(7) yes
C129 . C77 C76 . 118.4(6) yes
C129 . C77 H771 . 121.5 no
C76 . C77 H771 . 120.1 no
C74 . B2 C58 . 104.2(5) yes
C74 . B2 C50 . 112.3(5) yes
C58 . B2 C50 . 113.0(5) yes
C74 . B2 C127 . 111.7(5) yes
C58 . B2 C127 . 111.0(5) yes
C50 . B2 C127 . 104.9(5) yes
B2 . C58 C63 . 123.1(5) yes
B2 . C58 C59 . 121.3(6) yes
C63 . C58 C59 . 115.2(6) yes
C58 . C63 C62 . 122.4(6) yes
C58 . C63 H631 . 118.8 no
C62 . C63 H631 . 118.9 no
C63 . C62 C61 . 121.0(5) yes
C63 . C62 C65 . 118.2(4) yes
C61 . C62 C65 . 120.8(4) yes
C62 . C61 C60 . 118.4(6) yes
C62 . C61 H611 . 121.1 no
C60 . C61 H611 . 120.5 no
C61 . C60 C59 . 121.1(5) yes
C61 . C60 C64 . 119.2(4) yes
C59 . C60 C64 . 119.6(4) yes
C58 . C59 C60 . 121.9(6) yes
C58 . C59 H591 . 119.6 no
C60 . C59 H591 . 118.5 no
C60 . C64 F350 . 113.92(5) yes
C60 . C64 F120 . 113.98(5) yes
F350 . C64 F120 . 104.62(5) yes
C60 . C64 F341 . 113.98(5) yes
F350 . C64 F341 . 104.59(5) yes
F120 . C64 F341 . 104.69(5) yes
C60 . C64 F351 . 113.98(5) yes
C60 . C64 F121 . 113.91(5) yes
F351 . C64 F121 . 104.62(5) yes
C60 . C64 F340 . 113.99(5) yes
F351 . C64 F340 . 104.66(5) yes
F121 . C64 F340 . 104.63(5) yes
B2 . C50 C51 . 121.9(5) yes
B2 . C50 C55 . 122.6(5) yes
C51 . C50 C55 . 115.4(6) yes
C50 . C51 C52 . 122.5(6) yes
C50 . C51 H511 . 118.8 no
C52 . C51 H511 . 118.7 no
C51 . C52 C53 . 120.4(5) yes
C51 . C52 C56 . 120.1(4) yes
C53 . C52 C56 . 119.5(4) yes
C52 . C53 C54 . 119.2(6) yes
C52 . C53 H531 . 120.3 no
C54 . C53 H531 . 120.4 no
C53 . C54 C55 . 119.9(5) yes
C53 . C54 C57 . 120.5(4) yes
C55 . C54 C57 . 119.5(4) yes
C54 . C55 C50 . 122.6(6) yes
C54 . C55 H551 . 118.2 no
C50 . C55 H551 . 119.2 no
B2 . C127 C68 . 121.7(6) yes
B2 . C127 C71 . 122.5(6) yes
C68 . C127 C71 . 115.8(6) yes
C127 . C68 C67 . 122.0(7) yes
C127 . C68 H681 . 119.4 no
C67 . C68 H681 . 118.7 no
C68 . C67 C69 . 119.8(7) yes
C68 . C67 C73 . 118.7(8) yes
C69 . C67 C73 . 121.5(7) yes
C67 . C69 C70 . 119.3(7) yes
C67 . C69 H691 . 120.2 no
C70 . C69 H691 . 120.5 no
C69 . C70 C71 . 120.4(8) yes
C69 . C70 C130 . 120.1(7) yes
C71 . C70 C130 . 119.5(8) yes
C127 . C71 C70 . 122.6(7) yes
C127 . C71 H711 . 119.4 no
C70 . C71 H711 . 117.9 no
C67 . C73 F83 . 113.9(7) yes
C67 . C73 F84 . 113.0(8) yes
F83 . C73 F84 . 104.6(9) yes
C67 . C73 F85 . 113.2(9) yes
F83 . C73 F85 . 106.1(8) yes
F84 . C73 F85 . 105.2(8) yes
B1 . N1 C911 . 111.56(5) yes
B1 . N1 C921 . 111.57(5) yes
C911 . N1 C921 . 107.32(5) yes
B1 . N1 C900 . 111.55(5) yes
C911 . N1 C900 . 107.31(5) yes
C921 . N1 C900 . 107.30(5) yes
B1 . N1 C910 . 111.55(5) yes
B1 . N1 C920 . 111.56(5) yes
C910 . N1 C920 . 107.30(5) yes
B1 . N1 C901 . 111.56(5) yes
C910 . N1 C901 . 107.31(5) yes
C920 . N1 C901 . 107.31(5) yes
C96 . Si1 C940 . 110.6(9) yes
C96 . Si1 C971 . 101.7(9) yes
C940 . Si1 C971 . 113.72(9) yes
C96 . Si1 C951 . 112.3(13) yes
C940 . Si1 C951 . 106.3(11) yes
C971 . Si1 C951 . 112.4(14) yes
C126 . Si2 C941 . 108.9(9) yes
C126 . Si2 C970 . 101.9(9) yes
C941 . Si2 C970 . 113.71(9) yes
C126 . Si2 C950 . 107.9(9) yes
C941 . Si2 C950 . 112.8(8) yes
C970 . Si2 C950 . 110.9(8) yes
C52 . C56 F201 . 113.17(5) yes
C52 . C56 F161 . 113.17(5) yes
F201 . C56 F161 . 105.59(5) yes
C52 . C56 F240 . 113.12(5) yes
F201 . C56 F240 . 105.53(5) yes
F161 . C56 F240 . 105.54(5) yes
C52 . C56 F200 . 113.10(5) yes
C52 . C56 F160 . 113.15(5) yes
F200 . C56 F160 . 105.55(5) yes
C52 . C56 F241 . 113.16(5) yes
F200 . C56 F241 . 105.55(5) yes
F160 . C56 F241 . 105.60(5) yes
C54 . C57 F110 . 113.37(5) yes
C54 . C57 F861 . 113.36(5) yes
F110 . C57 F861 . 105.34(5) yes
C54 . C57 F870 . 113.33(5) yes
F110 . C57 F870 . 105.34(5) yes
F861 . C57 F870 . 105.29(5) yes
C54 . C57 F111 . 113.32(5) yes
C54 . C57 F860 . 113.36(5) yes
F111 . C57 F860 . 105.34(5) yes
C54 . C57 F871 . 113.37(5) yes
F111 . C57 F871 . 105.29(5) yes
F860 . C57 F871 . 105.36(5) yes
C62 . C65 F180 . 113.28(5) yes
C62 . C65 F1010 . 113.29(5) yes
F180 . C65 F1010 . 105.42(5) yes
C62 . C65 F171 . 113.25(5) yes
F180 . C65 F171 . 105.41(5) yes
F1010 . C65 F171 . 105.41(5) yes
C62 . C65 F181 . 113.25(5) yes
C62 . C65 F1011 . 113.28(5) yes
F181 . C65 F1011 . 105.41(5) yes
C62 . C65 F170 . 113.28(5) yes
F181 . C65 F170 . 105.42(5) yes
F1011 . C65 F170 . 105.44(5) yes
N1 . B1 C93 . 113.3(4) yes
N1 . B1 Rh1 . 119.9(3) yes
C93 . B1 Rh1 . 126.8(4) yes
N1 . B1 H12 . 106.9 no
C93 . B1 H12 . 109.6 no
Rh1 . B1 H12 . 57.4 no
N1 . B1 H11 . 107.9 no
C93 . B1 H11 . 109.5 no
Rh1 . B1 H11 . 52.2 no
H12 . B1 H11 . 109.6 no
C129 . C13 F93 . 111.2(8) yes
C129 . C13 F95 . 113.6(7) yes
F93 . C13 F95 . 108.2(8) yes
C129 . C13 F10 . 112.1(7) yes
F93 . C13 F10 . 107.4(7) yes
F95 . C13 F10 . 103.9(9) yes
Si2 . C126 H1262 . 109.3 no
Si2 . C126 H1261 . 109.8 no
H1262 . C126 H1261 . 109.5 no
Si2 . C126 H1263 . 108.7 no
H1262 . C126 H1263 . 109.8 no
H1261 . C126 H1263 . 109.7 no
Si1 . C96 C96 2_765 161.4(18) yes
Si1 . C96 H961 . 97.1 no
C96 2_765 C96 H961 . 97.4 no
Si1 . C96 H962 . 82.1 no
C96 2_765 C96 H962 . 80.6 no
H961 . C96 H962 . 119.7 no
Si1 . C96 H963 . 91.6 no
C96 2_765 C96 H963 . 92.0 no
H961 . C96 H963 . 117.4 no
H962 . C96 H963 . 122.9 no
C70 . C130 F28 . 110.4(8) yes
C70 . C130 F43 . 114.8(10) yes
F28 . C130 F43 . 102.3(8) yes
C70 . C130 F29 . 114.6(8) yes
F28 . C130 F29 . 106.3(10) yes
F43 . C130 F29 . 107.5(9) yes
N1 . C910 H9101 . 109.4 no
N1 . C910 H9103 . 109.0 no
H9101 . C910 H9103 . 110.2 no
N1 . C910 H9102 . 108.7 no
H9101 . C910 H9102 . 109.5 no
H9103 . C910 H9102 . 110.0 no
N1 . C911 H9112 . 109.4 no
N1 . C911 H9111 . 108.9 no
H9112 . C911 H9111 . 110.0 no
N1 . C911 H9113 . 108.6 no
H9112 . C911 H9113 . 109.8 no
H9111 . C911 H9113 . 110.0 no
N1 . C920 H9201 . 109.1 no
N1 . C920 H9202 . 108.9 no
H9201 . C920 H9202 . 109.8 no
N1 . C920 H9203 . 110.3 no
H9201 . C920 H9203 . 109.7 no
H9202 . C920 H9203 . 109.0 no
N1 . C921 H9211 . 108.5 no
N1 . C921 H9213 . 109.5 no
H9211 . C921 H9213 . 109.8 no
N1 . C921 H9212 . 109.1 no
H9211 . C921 H9212 . 109.9 no
H9213 . C921 H9212 . 110.1 no
N1 . C900 H9003 . 110.2 no
N1 . C900 H9001 . 109.2 no
H9003 . C900 H9001 . 109.4 no
N1 . C900 H9002 . 109.5 no
H9003 . C900 H9002 . 109.5 no
H9001 . C900 H9002 . 109.0 no
N1 . C901 H9011 . 109.9 no
N1 . C901 H9013 . 109.3 no
H9011 . C901 H9013 . 108.9 no
N1 . C901 H9012 . 109.3 no
H9011 . C901 H9012 . 109.8 no
H9013 . C901 H9012 . 109.8 no
C93 . C940 Si1 . 113.97(9) yes
C93 . C940 H9401 . 108.3 no
Si1 . C940 H9401 . 107.1 no
C93 . C940 H9402 . 108.8 no
Si1 . C940 H9402 . 108.7 no
H9401 . C940 H9402 . 109.8 no
C93 . C941 Si2 . 113.89(9) yes
C93 . C941 H9411 . 110.3 no
Si2 . C941 H9411 . 108.9 no
C93 . C941 H9412 . 107.2 no
Si2 . C941 H9412 . 107.4 no
H9411 . C941 H9412 . 109.1 no
Si2 . C970 H9701 . 107.5 no
Si2 . C970 H9703 . 111.2 no
H9701 . C970 H9703 . 108.9 no
Si2 . C970 H9702 . 110.3 no
H9701 . C970 H9702 . 109.2 no
H9703 . C970 H9702 . 109.6 no
Si1 . C971 H9712 . 109.1 no
Si1 . C971 H9711 . 110.6 no
H9712 . C971 H9711 . 109.2 no
Si1 . C971 H9713 . 109.1 no
H9712 . C971 H9713 . 109.7 no
H9711 . C971 H9713 . 109.2 no
Si2 . C950 H9501 . 113.6 no
Si2 . C950 H9502 . 107.4 no
H9501 . C950 H9502 . 109.2 no
Si2 . C950 H9503 . 107.5 no
H9501 . C950 H9503 . 109.4 no
H9502 . C950 H9503 . 109.7 no
Si1 . C951 H9511 . 117.2 no
Si1 . C951 H9513 . 108.4 no
H9511 . C951 H9513 . 109.5 no
Si1 . C951 H9512 . 102.1 no
H9511 . C951 H9512 . 109.7 no
H9513 . C951 H9512 . 109.6 no
Rh1 . H12 B1 . 85.1 no
Rh1 . H11 B1 . 87.9 no

loop_
_geom_bond_atom_site_label_1
_geom_bond_atom_site_label_2
_geom_bond_site_symmetry_2
_geom_bond_distance
_geom_bond_publ_flag
Rh1 P2 . 2.2675(16) yes
Rh1 P1 . 2.2397(17) yes
Rh1 B1 . 2.187(7) yes
Rh1 H12 . 1.849 no
Rh1 H11 . 1.730 no
P2 C28 . 1.834(6) yes
P2 C34 . 1.815(6) yes
P2 C26 . 1.836(6) yes
C28 C33 . 1.376(9) yes
C28 C29 . 1.378(9) yes
C33 C32 . 1.377(10) yes
C33 H331 . 0.928 no
C32 C31 . 1.383(11) yes
C32 H321 . 0.936 no
C31 C30 . 1.362(12) yes
C31 H311 . 0.929 no
C30 C29 . 1.399(11) yes
C30 H301 . 0.941 no
C29 H291 . 0.935 no
C34 C35 . 1.382(9) yes
C34 C39 . 1.396(9) yes
C35 C36 . 1.390(10) yes
C35 H351 . 0.932 no
C36 C37 . 1.381(10) yes
C36 H361 . 0.934 no
C37 C98 . 1.376(11) yes
C37 H371 . 0.934 no
C98 C39 . 1.367(10) yes
C98 H981 . 0.934 no
C39 H391 . 0.929 no
C26 C27 . 1.397(9) yes
C26 C25 . 1.382(9) yes
C27 O1 . 1.392(7) yes
C27 C22 . 1.392(9) yes
O1 C18 . 1.390(7) yes
C18 C17 . 1.386(9) yes
C18 C81 . 1.383(9) yes
C17 C16 . 1.393(9) yes
C17 C19 . 1.529(10) yes
C16 C15 . 1.386(10) yes
C16 H161 . 0.932 no
C15 C14 . 1.383(10) yes
C15 H151 . 0.934 no
C14 C81 . 1.406(9) yes
C14 H141 . 0.938 no
C81 P1 . 1.835(6) yes
P1 C66 . 1.820(7) yes
P1 C1 . 1.830(7) yes
C66 C8 . 1.400(9) yes
C66 C12 . 1.382(9) yes
C8 C9 . 1.363(10) yes
C8 H81 . 0.934 no
C9 C10 . 1.379(11) yes
C9 H91 . 0.937 no
C10 C11 . 1.371(11) yes
C10 H101 . 0.932 no
C11 C12 . 1.380(10) yes
C11 H111 . 0.937 no
C12 H121 . 0.932 no
C1 C2 . 1.382(9) yes
C1 C78 . 1.387(10) yes
C2 C3 . 1.378(10) yes
C2 H21 . 0.936 no
C3 C4 . 1.370(12) yes
C3 H31 . 0.941 no
C4 C79 . 1.373(11) yes
C4 H41 . 0.933 no
C79 C78 . 1.378(10) yes
C79 H791 . 0.939 no
C78 H781 . 0.932 no
C19 C22 . 1.532(9) yes
C19 C20 . 1.535(10) yes
C19 C21 . 1.544(10) yes
C22 C23 . 1.386(10) yes
C23 C24 . 1.365(10) yes
C23 H231 . 0.940 no
C24 C25 . 1.393(10) yes
C24 H241 . 0.933 no
C25 H251 . 0.937 no
C20 H203 . 0.959 no
C20 H201 . 0.962 no
C20 H202 . 0.952 no
C21 H213 . 0.964 no
C21 H211 . 0.967 no
C21 H212 . 0.957 no
C93 B1 . 1.585(9) yes
C93 C940 . 1.577(7) yes
C93 H931 . 0.950 no
C93 H932 . 0.950 no
C93 B1 . 1.585(9) yes
C93 C941 . 1.540(7) yes
C93 H931 . 0.950 no
C93 H932 . 0.950 no
F49 C80 . 1.325(10) yes
C80 F51 . 1.340(9) yes
C80 F52 . 1.318(10) yes
C80 C76 . 1.480(10) yes
C76 C75 . 1.396(9) yes
C76 C77 . 1.380(10) yes
C75 C74 . 1.395(9) yes
C75 H751 . 0.938 no
C74 C128 . 1.401(9) yes
C74 B2 . 1.637(9) yes
C128 C129 . 1.363(9) yes
C128 H1281 . 0.928 no
C129 C77 . 1.383(10) yes
C129 C13 . 1.517(11) yes
C77 H771 . 0.932 no
B2 C58 . 1.637(9) yes
B2 C50 . 1.652(9) yes
B2 C127 . 1.639(9) yes
C58 C63 . 1.388(9) yes
C58 C59 . 1.407(9) yes
C63 C62 . 1.397(8) yes
C63 H631 . 0.939 no
C62 C61 . 1.357(9) yes
C62 C65 . 1.497(3) yes
C61 C60 . 1.375(9) yes
C61 H611 . 0.936 no
C60 C59 . 1.383(9) yes
C60 C64 . 1.485(3) yes
C59 H591 . 0.927 no
C64 F350 . 1.337(5) yes
C64 F120 . 1.318(4) yes
C64 F341 . 1.327(4) yes
C64 F351 . 1.323(5) yes
C64 F121 . 1.340(5) yes
C64 F340 . 1.317(5) yes
C50 C51 . 1.401(9) yes
C50 C55 . 1.390(9) yes
C51 C52 . 1.391(8) yes
C51 H511 . 0.933 no
C52 C53 . 1.372(9) yes
C52 C56 . 1.494(3) yes
C53 C54 . 1.376(9) yes
C53 H531 . 0.931 no
C54 C55 . 1.403(8) yes
C54 C57 . 1.494(3) yes
C55 H551 . 0.931 no
C127 C68 . 1.403(10) yes
C127 C71 . 1.396(9) yes
C68 C67 . 1.385(10) yes
C68 H681 . 0.938 no
C67 C69 . 1.393(11) yes
C67 C73 . 1.470(12) yes
C69 C70 . 1.367(12) yes
C69 H691 . 0.931 no
C70 C71 . 1.375(10) yes
C70 C130 . 1.497(12) yes
C71 H711 . 0.938 no
C73 F83 . 1.336(11) yes
C73 F84 . 1.312(10) yes
C73 F85 . 1.330(10) yes
N1 B1 . 1.595(4) yes
N1 C911 . 1.506(5) yes
N1 C921 . 1.501(5) yes
N1 C900 . 1.508(5) yes
N1 B1 . 1.595(4) yes
N1 C910 . 1.504(5) yes
N1 C920 . 1.506(5) yes
N1 C901 . 1.501(5) yes
F93 C13 . 1.340(10) yes
F95 C13 . 1.311(11) yes
Si1 C96 . 1.872(18) yes
Si1 C940 . 1.901(7) yes
Si1 C971 . 1.796(8) yes
Si1 C951 . 1.82(3) yes
Si2 C126 . 1.851(17) yes
Si2 C941 . 1.864(7) yes
Si2 C970 . 1.796(8) yes
Si2 C950 . 1.846(16) yes
C56 F201 . 1.315(5) yes
C56 F161 . 1.300(5) yes
C56 F240 . 1.318(5) yes
C56 F200 . 1.311(5) yes
C56 F160 . 1.310(5) yes
C56 F241 . 1.294(5) yes
C57 F110 . 1.302(5) yes
C57 F861 . 1.311(5) yes
C57 F870 . 1.314(5) yes
C57 F111 . 1.311(5) yes
C57 F860 . 1.306(5) yes
C57 F871 . 1.316(5) yes
C65 F180 . 1.299(5) yes
C65 F1010 . 1.302(5) yes
C65 F171 . 1.310(5) yes
C65 F181 . 1.307(5) yes
C65 F1011 . 1.306(4) yes
C65 F170 . 1.303(4) yes
B1 H12 . 1.337 no
B1 H11 . 1.403 no
C13 F10 . 1.315(10) yes
F29 C130 . 1.289(12) yes
F28 C130 . 1.356(12) yes
C126 H1262 . 0.965 no
C126 H1261 . 0.965 no
C126 H1263 . 0.962 no
F43 C130 . 1.310(11) yes
C96 C96 2_765 1.76(4) yes
C96 H961 . 0.960 no
C96 H962 . 0.960 no
C96 H963 . 0.958 no
C910 H9101 . 0.966 no
C910 H9103 . 0.967 no
C910 H9102 . 0.960 no
C911 H9112 . 0.966 no
C911 H9111 . 0.965 no
C911 H9113 . 0.965 no
C920 H9201 . 0.962 no
C920 H9202 . 0.962 no
C920 H9203 . 0.962 no
C921 H9211 . 0.963 no
C921 H9213 . 0.963 no
C921 H9212 . 0.965 no
C900 H9003 . 0.965 no
C900 H9001 . 0.965 no
C900 H9002 . 0.959 no
C901 H9011 . 0.964 no
C901 H9013 . 0.961 no
C901 H9012 . 0.964 no
C940 H9401 . 0.972 no
C940 H9402 . 0.972 no
C941 H9411 . 0.972 no
C941 H9412 . 0.967 no
C970 H9701 . 0.964 no
C970 H9703 . 0.964 no
C970 H9702 . 0.964 no
C971 H9712 . 0.960 no
C971 H9711 . 0.964 no
C971 H9713 . 0.964 no
C950 H9501 . 0.964 no
C950 H9502 . 0.963 no
C950 H9503 . 0.962 no
C951 H9511 . 0.963 no
C951 H9513 . 0.964 no
C951 H9512 . 0.960 no

loop_
_geom_hbond_atom_site_label_D
_geom_hbond_atom_site_label_H
_geom_hbond_atom_site_label_A
_geom_hbond_angle_DHA
_geom_hbond_distance_DH
_geom_hbond_distance_HA
_geom_hbond_distance_DA
_geom_hbond_publ_flag
C940 H9402 C126 125.6(5) 0.972 2.074 2.756(13) yes
C941 H9411 C96 123.6(5) 0.972 2.231 2.885(13) yes
C970 H9701 C96 123.4(5) 0.964 2.529 3.164(13) yes
C951 H9501 C96 121(3) 1.150 2.318 3.070(13) yes
C950 H9511 C126 121(3) 1.191 2.201 2.990(13) yes

loop_
_platon_squeeze_void_nr
_platon_squeeze_void_average_x
_platon_squeeze_void_average_y
_platon_squeeze_void_average_z
_platon_squeeze_void_volume
_platon_squeeze_void_count_electrons
_platon_squeeze_void_content
1 0.000 0.000 0.000 145 11 ' '
2 0.322 0.344 0.259 32 1 ' '
3 0.677 0.655 0.740 32 1 ' '
